data_7709315
loop_
_publ_author_name
'Laskova, Julia'
'Ananiev, Ivan'
'Kosenko, Irina'
'Serdyukov, Alexander'
'Stogniy, Marina'
'Sivaev, Igor'
'Grin, Mikhail'
'Semioshkin, Andrey'
'Bregadze, Vladimir I.'

_publ_section_title
;
 Nucleophilic addition reactions to nitrilium derivatives
 [B<sub>12</sub>H<sub>11</sub>NCCH<sub>3</sub>]<sup>-</sup> and
 [B<sub>12</sub>H<sub>11</sub>NCCH<sub>2</sub>CH<sub>3</sub>]<sup>-</sup>.
 Synthesis and structures of <i>closo</i>-dodecaborate-based iminols,
 amides and amidines.
;
_journal_issue 8
_journal_name_full 'Dalton transactions (Cambridge, England : 2003)'
_journal_page_first 3051
_journal_page_last 3059
_journal_paper_doi 10.1039/d1dt04174f
_journal_volume 51
_journal_year 2022
_chemical_formula_moiety 'C22 H18 B4 Br2 F6 N8 O'
_chemical_formula_sum 'C22 H18 B4 Br2 F6 N8 O'
_chemical_formula_weight 727.50
_space_group_crystal_system monoclinic
_space_group_IT_number 15
_space_group_name_Hall '-C 2yc'
_space_group_name_H-M_alt 'C 1 2/c 1'
_atom_sites_solution_hydrogens geom
_atom_sites_solution_primary dual
_audit_creation_date 2021-01-07
_audit_creation_method
;
Olex2 1.3
(compiled 2020.11.12 svn.r5f609507 for OlexSys, GUI svn.r6226)
;
_audit_update_record
;
2021-06-21 deposited with the CCDC.	2022-01-17 downloaded from the CCDC.
;
_cell_angle_alpha 90
_cell_angle_beta 107.285(5)
_cell_angle_gamma 90
_cell_formula_units_Z 4
_cell_length_a 12.6730(10)
_cell_length_b 24.2903(19)
_cell_length_c 8.7967(8)
_cell_measurement_reflns_used 4818
_cell_measurement_temperature 193.0
_cell_measurement_theta_max 60.221
_cell_measurement_theta_min 3.166
_cell_volume 2585.6(4)
_computing_cell_refinement 'SAINT V8.40A (Bruker, 2019)'
_computing_data_reduction 'SAINT V8.40A (Bruker, 2019)'
_computing_molecular_graphics 'Olex2 1.3 (Dolomanov et al., 2009)'
_computing_publication_material 'Olex2 1.3 (Dolomanov et al., 2009)'
_computing_structure_refinement 'SHELXL 2018/3 (Sheldrick, 2015)'
_computing_structure_solution 'SHELXT  (Sheldrick, 2015)'
_diffrn_ambient_temperature 193.0
_diffrn_measured_fraction_theta_full 0.994
_diffrn_measured_fraction_theta_max 0.965
_diffrn_measurement_device_type 'Bruker D8 VENTURE'
_diffrn_measurement_method '\f and \w scans'
_diffrn_radiation_type GaK\a
_diffrn_radiation_wavelength 1.34139
_diffrn_reflns_av_R_equivalents 0.0462
_diffrn_reflns_av_unetI/netI 0.0437
_diffrn_reflns_Laue_measured_fraction_full 0.994
_diffrn_reflns_Laue_measured_fraction_max 0.965
_diffrn_reflns_limit_h_max 16
_diffrn_reflns_limit_h_min -15
_diffrn_reflns_limit_k_max 31
_diffrn_reflns_limit_k_min -24
_diffrn_reflns_limit_l_max 9
_diffrn_reflns_limit_l_min -11
_diffrn_reflns_number 9672
_diffrn_reflns_point_group_measured_fraction_full 0.994
_diffrn_reflns_point_group_measured_fraction_max 0.965
_diffrn_reflns_theta_full 53.594
_diffrn_reflns_theta_max 60.605
_diffrn_reflns_theta_min 3.166
_diffrn_source_current 2.86
_diffrn_source_power 0.1993134
_diffrn_source_voltage 69.69
_diffrn_standards_number 0
_exptl_absorpt_coefficient_mu 3.099
_exptl_absorpt_correction_T_max 0.7519
_exptl_absorpt_correction_T_min 0.6448
_exptl_absorpt_correction_type multi-scan
_exptl_absorpt_process_details
;
SADABS-2016/2 (Bruker,2016/2) was used for absorption correction.
wR2(int) was 0.0871 before and 0.0590 after correction.
The Ratio of minimum to maximum transmission is 0.8576.
The \l/2 correction factor is Not present.
;
_exptl_crystal_density_diffrn 1.869
_exptl_crystal_description block
_exptl_crystal_F_000 1432
_exptl_crystal_size_max 0.11
_exptl_crystal_size_mid 0.1
_exptl_crystal_size_min 0.1
_refine_diff_density_max 0.350
_refine_diff_density_min -0.519
_refine_diff_density_rms 0.076
_refine_ls_extinction_method none
_refine_ls_goodness_of_fit_ref 1.059
_refine_ls_hydrogen_treatment constr
_refine_ls_matrix_type full
_refine_ls_number_parameters 197
_refine_ls_number_reflns 2873
_refine_ls_number_restraints 0
_refine_ls_restrained_S_all 1.059
_refine_ls_R_factor_all 0.0471
_refine_ls_R_factor_gt 0.0352
_refine_ls_shift/su_max 0.002
_refine_ls_shift/su_mean 0.000
_refine_ls_structure_factor_coef Fsqd
_refine_ls_weighting_details 'w=1/[\s^2^(Fo^2^)+(0.0338P)^2^+3.9192P] where P=(Fo^2^+2Fc^2^)/3'
_refine_ls_weighting_scheme calc
_refine_ls_wR_factor_gt 0.0849
_refine_ls_wR_factor_ref 0.0902
_reflns_Friedel_coverage 0.000
_reflns_number_gt 2301
_reflns_number_total 2873
_reflns_threshold_expression 'I > 2\s(I)'
_cod_data_source_file d1dt04174f2.cif
_cod_data_source_block a
_cod_depositor_comments 'Adding full bibliography for 7709314--7709317.cif.'
_cod_database_code 7709315
_shelx_shelxl_version_number 2018/3
_shelx_space_group_comment
;
The symmetry employed for this shelxl refinement is uniquely defined
by the following loop, which should always be used as a source of
symmetry information in preference to the above space-group names.
They are only intended as comments.
;
_shelx_estimated_absorpt_t_max 0.747
_shelx_estimated_absorpt_t_min 0.727
_olex2_refinement_description
;
1. Fixed Uiso
 At 1.2 times of:
  All C(H) groups
 At 1.5 times of:
  All C(H,H,H) groups
2.a Aromatic/amide H refined with riding coordinates:
 C2(H2), C5(H5), C1(H1)
2.b Idealised Me refined as rotating group:
 C11(H11A,H11B,H11C), C8(H8A,H8B,H8C)
;
_olex2_submission_special_instructions 'No special instructions were received'

loop_
_space_group_symop_operation_xyz
'x, y, z'
'-x, y, -z+1/2'
'x+1/2, y+1/2, z'
'-x+1/2, y+1/2, -z+1/2'
'-x, -y, -z'
'x, -y, z-1/2'
'-x+1/2, -y+1/2, -z'
'x+1/2, -y+1/2, z-1/2'

loop_
_atom_site_label
_atom_site_type_symbol
_atom_site_fract_x
_atom_site_fract_y
_atom_site_fract_z
_atom_site_U_iso_or_equiv
_atom_site_adp_type
_atom_site_occupancy
_atom_site_site_symmetry_order
_atom_site_calc_flag
_atom_site_refinement_flags_posn
_atom_site_refinement_flags_adp
_atom_site_refinement_flags_occupancy
_atom_site_disorder_assembly
_atom_site_disorder_group
Br1 Br 0.67897(3) 0.96762(2) 0.78099(4) 0.03723(12) Uani 1 1 d . . . . .
F1 F 0.75030(13) 0.63013(7) 0.61055(19) 0.0359(4) Uani 1 1 d . . . . .
F2 F 0.59304(14) 0.62848(7) 0.67936(18) 0.0354(4) Uani 1 1 d . . . . .
F3 F 0.40658(13) 0.78260(7) 0.4253(2) 0.0420(4) Uani 1 1 d . . . . .
O1 O 0.500000 0.81333(11) 0.250000 0.0420(8) Uani 1 2 d S T P . .
N2 N 0.63835(17) 0.71383(9) 0.5686(2) 0.0251(5) Uani 1 1 d . . . . .
N1 N 0.57483(17) 0.63995(8) 0.3992(2) 0.0230(4) Uani 1 1 d . . . . .
N3 N 0.56892(17) 0.73249(8) 0.4221(2) 0.0241(5) Uani 1 1 d . . . . .
N4 N 0.58028(17) 0.82724(9) 0.5367(2) 0.0233(4) Uani 1 1 d . . . . .
C4 C 0.5369(2) 0.68810(10) 0.3314(3) 0.0217(5) Uani 1 1 d . . . . .
C3 C 0.5400(2) 0.58963(10) 0.3243(3) 0.0239(5) Uani 1 1 d . . . . .
C6 C 0.6603(2) 0.80557(11) 0.6690(3) 0.0242(5) Uani 1 1 d . . . . .
C7 C 0.7057(2) 0.84892(11) 0.7762(3) 0.0259(6) Uani 1 1 d . . . . .
C2 C 0.5812(2) 0.54002(11) 0.3968(3) 0.0297(6) Uani 1 1 d . . . . .
H2 H 0.636816 0.539827 0.496895 0.036 Uiso 1 1 calc R U . . .
C5 C 0.6822(2) 0.75014(11) 0.6815(3) 0.0255(6) Uani 1 1 d . . . . .
H5 H 0.732162 0.736998 0.777809 0.031 Uiso 1 1 calc R U . . .
C9 C 0.6520(2) 0.89527(11) 0.7043(3) 0.0267(6) Uani 1 1 d . . . . .
C11 C 0.4931(2) 0.91901(11) 0.4477(3) 0.0312(6) Uani 1 1 d . . . . .
H11A H 0.533089 0.943895 0.396498 0.047 Uiso 1 1 calc R U . . .
H11B H 0.453442 0.940621 0.507355 0.047 Uiso 1 1 calc R U . . .
H11C H 0.440198 0.897127 0.366259 0.047 Uiso 1 1 calc R U . . .
C1 C 0.5411(2) 0.49129(11) 0.3227(3) 0.0334(6) Uani 1 1 d . . . . .
H1 H 0.569681 0.457338 0.371379 0.040 Uiso 1 1 calc R U . . .
C8 C 0.7915(2) 0.84501(12) 0.9341(3) 0.0315(6) Uani 1 1 d . . . . .
H8A H 0.758763 0.854697 1.018356 0.047 Uiso 1 1 calc R U . . .
H8B H 0.852090 0.870466 0.936983 0.047 Uiso 1 1 calc R U . . .
H8C H 0.820150 0.807303 0.950618 0.047 Uiso 1 1 calc R U . . .
C10 C 0.5731(2) 0.88165(11) 0.5586(3) 0.0252(5) Uani 1 1 d . . . . .
B2 B 0.5087(3) 0.79158(12) 0.3978(4) 0.0266(6) Uani 1 1 d . . . . .
B1 B 0.6453(2) 0.64921(12) 0.5772(3) 0.0249(6) Uani 1 1 d . . . . .

loop_
_atom_site_aniso_label
_atom_site_aniso_U_11
_atom_site_aniso_U_22
_atom_site_aniso_U_33
_atom_site_aniso_U_23
_atom_site_aniso_U_13
_atom_site_aniso_U_12
Br1 0.0426(2) 0.02575(18) 0.03835(19) -0.01148(13) 0.00433(14) -0.00316(13)
F1 0.0274(8) 0.0329(9) 0.0395(9) 0.0029(7) -0.0020(7) 0.0061(7)
F2 0.0460(10) 0.0328(9) 0.0277(8) 0.0030(7) 0.0112(7) -0.0074(7)
F3 0.0251(8) 0.0341(10) 0.0594(12) -0.0111(8) 0.0011(8) -0.0019(7)
O1 0.075(2) 0.0183(14) 0.0202(13) 0.000 -0.0055(14) 0.000
N2 0.0274(11) 0.0203(11) 0.0205(11) 0.0030(8) -0.0038(9) 0.0011(9)
N1 0.0238(11) 0.0192(11) 0.0223(10) 0.0009(8) 0.0010(8) 0.0008(8)
N3 0.0264(11) 0.0197(11) 0.0192(10) 0.0005(8) -0.0040(8) 0.0000(8)
N4 0.0243(11) 0.0217(11) 0.0189(10) -0.0006(8) -0.0010(8) -0.0007(8)
C4 0.0212(12) 0.0194(12) 0.0211(13) -0.0001(10) 0.0011(10) -0.0014(10)
C3 0.0261(13) 0.0204(13) 0.0244(13) -0.0010(10) 0.0063(11) -0.0008(10)
C6 0.0229(12) 0.0251(13) 0.0205(12) -0.0004(10) 0.0004(10) -0.0012(10)
C7 0.0265(13) 0.0262(14) 0.0232(13) -0.0025(10) 0.0046(11) -0.0029(11)
C2 0.0361(15) 0.0236(14) 0.0280(14) 0.0030(11) 0.0071(12) 0.0027(11)
C5 0.0240(13) 0.0275(14) 0.0203(12) 0.0034(10) -0.0006(10) -0.0008(10)
C9 0.0287(14) 0.0242(13) 0.0257(13) -0.0056(11) 0.0057(11) -0.0032(10)
C11 0.0394(16) 0.0221(13) 0.0246(13) -0.0021(11) -0.0021(12) 0.0043(12)
C1 0.0472(18) 0.0189(13) 0.0348(16) 0.0042(11) 0.0132(13) 0.0043(12)
C8 0.0309(15) 0.0329(15) 0.0233(13) -0.0062(11) -0.0033(11) 0.0005(12)
C10 0.0280(13) 0.0212(13) 0.0238(13) -0.0028(10) 0.0035(10) -0.0028(10)
B2 0.0286(15) 0.0190(14) 0.0250(15) -0.0011(11) -0.0031(12) 0.0001(11)
B1 0.0268(15) 0.0219(14) 0.0215(14) 0.0044(11) 0.0002(11) 0.0005(12)

loop_
_atom_type_symbol
_atom_type_description
_atom_type_scat_dispersion_real
_atom_type_scat_dispersion_imag
_atom_type_scat_source
C C 0.0137 0.0067 'International Tables Vol C Tables 4.2.6.8 and 6.1.1.4'
H H 0.0000 0.0000 'International Tables Vol C Tables 4.2.6.8 and 6.1.1.4'
B B 0.0070 0.0029 'International Tables Vol C Tables 4.2.6.8 and 6.1.1.4'
Br Br -0.9338 1.0006 'International Tables Vol C Tables 4.2.6.8 and 6.1.1.4'
F F 0.0583 0.0400 'International Tables Vol C Tables 4.2.6.8 and 6.1.1.4'
N N 0.0241 0.0134 'International Tables Vol C Tables 4.2.6.8 and 6.1.1.4'
O O 0.0389 0.0241 'International Tables Vol C Tables 4.2.6.8 and 6.1.1.4'

loop_
_geom_angle_atom_site_label_1
_geom_angle_atom_site_label_2
_geom_angle_atom_site_label_3
_geom_angle
_geom_angle_site_symmetry_1
_geom_angle_site_symmetry_3
_geom_angle_publ_flag
B2 O1 B2 134.9(3) 2_655 . ?
N3 N2 B1 112.15(19) . . ?
C5 N2 N3 118.9(2) . . ?
C5 N2 B1 128.7(2) . . ?
C4 N1 C3 122.3(2) . . ?
C4 N1 B1 110.0(2) . . ?
C3 N1 B1 127.0(2) . . ?
N2 N3 B2 123.6(2) . . ?
C4 N3 N2 106.57(19) . . ?
C4 N3 B2 126.5(2) . . ?
C6 N4 B2 123.7(2) . . ?
C10 N4 C6 108.3(2) . . ?
C10 N4 B2 127.9(2) . . ?
N1 C4 C4 118.60(13) . 2_655 ?
N3 C4 N1 115.9(2) . . ?
N3 C4 C4 125.47(14) . 2_655 ?
C3 C3 N1 118.79(13) 2_655 . ?
C2 C3 N1 121.3(2) . . ?
C2 C3 C3 119.93(16) . 2_655 ?
N4 C6 C7 108.9(2) . . ?
C5 C6 N4 121.0(2) . . ?
C5 C6 C7 130.1(2) . . ?
C6 C7 C8 127.8(2) . . ?
C9 C7 C6 104.8(2) . . ?
C9 C7 C8 127.4(2) . . ?
C3 C2 H2 120.2 . . ?
C1 C2 C3 119.5(3) . . ?
C1 C2 H2 120.2 . . ?
N2 C5 C6 124.4(2) . . ?
N2 C5 H5 117.8 . . ?
C6 C5 H5 117.8 . . ?
C7 C9 Br1 126.3(2) . . ?
C7 C9 C10 110.3(2) . . ?
C10 C9 Br1 123.4(2) . . ?
H11A C11 H11B 109.5 . . ?
H11A C11 H11C 109.5 . . ?
H11B C11 H11C 109.5 . . ?
C10 C11 H11A 109.5 . . ?
C10 C11 H11B 109.5 . . ?
C10 C11 H11C 109.5 . . ?
C2 C1 C1 120.51(16) . 2_655 ?
C2 C1 H1 119.7 . . ?
C1 C1 H1 119.7 2_655 . ?
C7 C8 H8A 109.5 . . ?
C7 C8 H8B 109.5 . . ?
C7 C8 H8C 109.5 . . ?
H8A C8 H8B 109.5 . . ?
H8A C8 H8C 109.5 . . ?
H8B C8 H8C 109.5 . . ?
N4 C10 C9 107.5(2) . . ?
N4 C10 C11 124.6(2) . . ?
C9 C10 C11 127.8(2) . . ?
F3 B2 N3 105.3(2) . . ?
F3 B2 N4 107.7(2) . . ?
O1 B2 F3 113.8(2) . . ?
O1 B2 N3 111.6(2) . . ?
O1 B2 N4 113.1(2) . . ?
N4 B2 N3 104.48(19) . . ?
F1 B1 F2 111.7(2) . . ?
F1 B1 N2 112.9(2) . . ?
F1 B1 N1 113.4(2) . . ?
F2 B1 N2 111.7(2) . . ?
F2 B1 N1 111.2(2) . . ?
N1 B1 N2 95.07(19) . . ?

loop_
_geom_bond_atom_site_label_1
_geom_bond_atom_site_label_2
_geom_bond_distance
_geom_bond_site_symmetry_2
_geom_bond_publ_flag
Br1 C9 1.877(3) . ?
F1 B1 1.357(3) . ?
F2 B1 1.361(3) . ?
F3 B2 1.402(4) . ?
O1 B2 1.377(3) . ?
O1 B2 1.377(3) 2_655 ?
N2 N3 1.403(3) . ?
N2 C5 1.320(3) . ?
N2 B1 1.573(4) . ?
N1 C4 1.336(3) . ?
N1 C3 1.397(3) . ?
N1 B1 1.571(3) . ?
N3 C4 1.331(3) . ?
N3 B2 1.610(4) . ?
N4 C6 1.400(3) . ?
N4 C10 1.343(3) . ?
N4 B2 1.551(3) . ?
C4 C4 1.460(5) 2_655 ?
C3 C3 1.396(5) 2_655 ?
C3 C2 1.391(3) . ?
C6 C7 1.417(3) . ?
C6 C5 1.372(4) . ?
C7 C9 1.369(4) . ?
C7 C8 1.491(3) . ?
C2 H2 0.9500 . ?
C2 C1 1.374(4) . ?
C5 H5 0.9500 . ?
C9 C10 1.411(3) . ?
C11 H11A 0.9800 . ?
C11 H11B 0.9800 . ?
C11 H11C 0.9800 . ?
C11 C10 1.488(4) . ?
C1 C1 1.389(6) 2_655 ?
C1 H1 0.9500 . ?
C8 H8A 0.9800 . ?
C8 H8B 0.9800 . ?
C8 H8C 0.9800 . ?

loop_
_geom_torsion_atom_site_label_1
_geom_torsion_atom_site_label_2
_geom_torsion_atom_site_label_3
_geom_torsion_atom_site_label_4
_geom_torsion
_geom_torsion_site_symmetry_1
_geom_torsion_site_symmetry_2
_geom_torsion_site_symmetry_3
_geom_torsion_site_symmetry_4
_geom_torsion_publ_flag
Br1 C9 C10 N4 176.34(19) . . . . ?
Br1 C9 C10 C11 -4.9(4) . . . . ?
N2 N3 C4 N1 1.1(3) . . . . ?
N2 N3 C4 C4 179.6(3) . . . 2_655 ?
N2 N3 B2 F3 -90.3(3) . . . . ?
N2 N3 B2 O1 145.7(2) . . . . ?
N2 N3 B2 N4 23.1(3) . . . . ?
N1 C3 C2 C1 176.9(2) . . . . ?
N3 N2 C5 C6 3.4(4) . . . . ?
N3 N2 B1 F1 123.4(2) . . . . ?
N3 N2 B1 F2 -109.8(2) . . . . ?
N3 N2 B1 N1 5.4(3) . . . . ?
N4 C6 C7 C9 -0.5(3) . . . . ?
N4 C6 C7 C8 178.6(2) . . . . ?
N4 C6 C5 N2 5.7(4) . . . . ?
C4 N1 C3 C3 -2.2(4) . . . 2_655 ?
C4 N1 C3 C2 179.6(2) . . . . ?
C4 N1 B1 F1 -122.2(2) . . . . ?
C4 N1 B1 F2 111.0(2) . . . . ?
C4 N1 B1 N2 -4.6(3) . . . . ?
C4 N3 B2 F3 66.2(3) . . . . ?
C4 N3 B2 O1 -57.8(3) . . . . ?
C4 N3 B2 N4 179.6(2) . . . . ?
C3 N1 C4 N3 173.8(2) . . . . ?
C3 N1 C4 C4 -4.9(4) . . . 2_655 ?
C3 N1 B1 F1 67.2(3) . . . . ?
C3 N1 B1 F2 -59.6(3) . . . . ?
C3 N1 B1 N2 -175.2(2) . . . . ?
C3 C3 C2 C1 -1.3(5) 2_655 . . . ?
C3 C2 C1 C1 -0.7(5) . . . 2_655 ?
C6 N4 C10 C9 1.9(3) . . . . ?
C6 N4 C10 C11 -176.8(2) . . . . ?
C6 N4 B2 F3 97.7(3) . . . . ?
C6 N4 B2 O1 -135.5(2) . . . . ?
C6 N4 B2 N3 -13.9(3) . . . . ?
C6 C7 C9 Br1 -176.94(19) . . . . ?
C6 C7 C9 C10 1.7(3) . . . . ?
C7 C6 C5 N2 -176.2(3) . . . . ?
C7 C9 C10 N4 -2.3(3) . . . . ?
C7 C9 C10 C11 176.4(3) . . . . ?
C5 N2 N3 C4 179.9(2) . . . . ?
C5 N2 N3 B2 -19.7(3) . . . . ?
C5 N2 B1 F1 -61.4(4) . . . . ?
C5 N2 B1 F2 65.4(3) . . . . ?
C5 N2 B1 N1 -179.5(2) . . . . ?
C5 C6 C7 C9 -178.7(3) . . . . ?
C5 C6 C7 C8 0.3(5) . . . . ?
C8 C7 C9 Br1 4.0(4) . . . . ?
C8 C7 C9 C10 -177.4(3) . . . . ?
C10 N4 C6 C7 -0.9(3) . . . . ?
C10 N4 C6 C5 177.5(2) . . . . ?
C10 N4 B2 F3 -77.4(3) . . . . ?
C10 N4 B2 O1 49.4(4) . . . . ?
C10 N4 B2 N3 171.0(2) . . . . ?
B2 O1 B2 F3 -90.0(2) 2_655 . . . ?
B2 O1 B2 N3 29.09(15) 2_655 . . . ?
B2 O1 B2 N4 146.6(2) 2_655 . . . ?
B2 N3 C4 N1 -158.7(2) . . . . ?
B2 N3 C4 C4 19.9(5) . . . 2_655 ?
B2 N4 C6 C7 -176.9(2) . . . . ?
B2 N4 C6 C5 1.6(4) . . . . ?
B2 N4 C10 C9 177.6(2) . . . . ?
B2 N4 C10 C11 -1.1(4) . . . . ?
B1 N2 N3 C4 -4.4(3) . . . . ?
B1 N2 N3 B2 156.0(2) . . . . ?
B1 N2 C5 C6 -171.5(3) . . . . ?
B1 N1 C4 N3 2.7(3) . . . . ?
B1 N1 C4 C4 -176.0(3) . . . 2_655 ?
B1 N1 C3 C3 167.3(3) . . . 2_655 ?
B1 N1 C3 C2 -10.9(4) . . . . ?
